data_4333940
loop_
_publ_author_name
'Maria Batuk'
'Dmitry Batuk'
'Alexander A. Tsirlin'
'Marina G. Rozova'
'Evgeny V. Antipov'
'Joke Hadermann'
'Gustaaf Van Tendeloo'

_publ_contact_author_name M.Batuk
_publ_section_title
;
 Homologous Series of Layered Perovskites An+1BnO3n-1Cl: Crystal and
 Magnetic Structure of a New Oxychloride Pb4BiFe4O11Cl
;
_journal_name_full 'Inorganic Chemistry'
_journal_page_first 2208
_journal_page_last 2218
_journal_paper_doi 10.1021/ic302667a
_journal_volume 52
_journal_year 2013
_chemical_formula_sum 'Bi Cl Fe4 O11 Pb4'
_chemical_formula_weight 1472.6
_chemical_name_systematic ' ?'
_space_group_IT_number 127
_symmetry_cell_setting tetragonal
_symmetry_Int_Tables_number 127
_symmetry_space_group_name_Hall '-P 4 2ab'
_symmetry_space_group_name_H-M 'P 4/m b m'
_cell_angle_alpha 90
_cell_angle_beta 90
_cell_angle_gamma 90
_cell_formula_units_Z 2
_cell_length_a 5.56293(16)
_cell_length_b 5.56293(16)
_cell_length_c 19.7261(8)
_cell_measurement_temperature 700
_cell_volume 610.45(4)
_diffrn_ambient_temperature 700
_diffrn_measurement_device_type 'HRPT LNS PSI'
_diffrn_radiation_probe neutron
_diffrn_radiation_type neutron
_diffrn_radiation_wavelength 1.8857
_exptl_absorpt_coefficient_mu 0.015
_exptl_crystal_density_diffrn 8.0088
_exptl_crystal_F_000 1240
_pd_char_colour 'light brown'
_pd_instr_location ' ?'
_pd_meas_2theta_range_inc 0.05
_pd_meas_2theta_range_max 164.600
_pd_meas_2theta_range_min 3.650
_pd_meas_number_of_points 3220
_pd_proc_2theta_range_inc 0.05
_pd_proc_2theta_range_max 154.95
_pd_proc_2theta_range_min 7.75
_pd_proc_ls_background_function '9 Legendre polynoms'
_pd_proc_ls_pref_orient_corr none
_pd_proc_ls_profile_function Pseudo-Voigt
_pd_proc_ls_prof_R_factor 0.0352
_pd_proc_ls_prof_wR_expected 0.0261
_pd_proc_ls_prof_wR_factor 0.0460
_refine_ls_number_constraints 2
_refine_ls_number_parameters 41
_refine_ls_number_restraints 0
_refine_ls_shift/su_max 0.0455
_refine_ls_shift/su_mean 0.0061
_refine_ls_weighting_scheme sigma
_cod_data_source_file ic302667a_si_002_1.cif
_cod_data_source_block I
_cod_original_cell_volume 610.45(3)
_cod_original_sg_symbol_Hall '-P 4;-2ab'
_cod_original_formula_sum 'Bi1 Cl1 Fe4 O11 Pb4'
_cod_database_code 4333940

loop_
_symmetry_equiv_pos_site_id
_symmetry_equiv_pos_as_xyz
1 x,y,z
2 -x,-y,z
3 -y,x,z
4 y,-x,z
5 -x+1/2,y+1/2,-z
6 x+1/2,-y+1/2,-z
7 y+1/2,x+1/2,-z
8 -y+1/2,-x+1/2,-z
9 -x,-y,-z
10 x,y,-z
11 y,-x,-z
12 -y,x,-z
13 x+1/2,-y+1/2,z
14 -x+1/2,y+1/2,z
15 -y+1/2,-x+1/2,z
16 y+1/2,x+1/2,z

loop_
_atom_site_label
_atom_site_type_symbol
_atom_site_fract_x
_atom_site_fract_y
_atom_site_fract_z
_atom_site_adp_type
_atom_site_U_iso_or_equiv
_atom_site_symmetry_multiplicity
_atom_site_occupancy
_atom_site_calc_flag
Cl Cl 0 0 0 Uiso 0.0420(16) 2 1 d
Fe1 Fe 0 0 0.19353(17) Uiso 0.0256(10) 4 1 d
Fe2 Fe 0 0 0.40034(16) Uiso 0.0196(9) 4 1 d
Pb1 Pb 0.5 0 0.09633(17) Uiso 0.0285(10) 4 0.8 d
Bi1 Bi 0.5 0 0.09633(17) Uiso 0.0285(10) 4 0.2 d
Pb2 Pb 0.5 0 0.3067(2) Uiso 0.0366(11) 4 0.8 d
Bi2 Bi 0.5 0 0.3067(2) Uiso 0.0366(11) 4 0.2 d
Pb3 Pb 0.5 0 0.5 Uiso 0.0577(19) 2 0.8 d
Bi3 Bi 0.5 0 0.5 Uiso 0.0577(19) 2 0.2 d
O1 O 0.2506(11) -0.2494(11) 0.16240(15) Uiso 0.0249(7) 8 1 d
O2_1 O 0.2172(7) -0.2828(7) 0.3922(2) Uiso 0.0238(12) 8 0.816(15) d
O2_2 O 0.2828(7) -0.217151 0.3922(2) Uiso 0.0238(12) 8 0.184(15) d
O3 O 0 0 0.2879(3) Uiso 0.0377(18) 4 1 d
O4 O 0 0 0.5 Uiso 0.025(2) 2 1 d

loop_
_atom_type_symbol
_atom_type_scat_length_neutron
_atom_type_scat_source
Pb 9.405 International_Tables_Vol_C
Bi 8.532 International_Tables_Vol_C
Fe 9.450 International_Tables_Vol_C
O 5.803 International_Tables_Vol_C
Cl 9.577 International_Tables_Vol_C

loop_
_geom_angle_atom_site_label_1
_geom_angle_atom_site_label_2
_geom_angle_atom_site_label_3
_geom_angle_site_symmetry_1
_geom_angle_site_symmetry_3
_geom_angle
O1 Fe1 O1 . 2_555 145.3(2)
O1 Fe1 O1 . 3_555 84.9(2)
O1 Fe1 O1 . 4_555 84.9(2)
O1 Fe1 O3 . . 107.34(13)
O1 Fe1 O1 2_555 3_555 84.9(2)
O1 Fe1 O1 2_555 4_555 84.9(2)
O1 Fe1 O3 2_555 . 107.34(13)
O1 Fe1 O1 3_555 4_555 145.3(2)
O1 Fe1 O3 3_555 . 107.34(13)
O1 Fe1 O3 4_555 . 107.34(13)
O2_1 Fe2 O2_1 . 2_555 170.8(3)
O2_1 Fe2 O2_1 . 3_555 89.63(15)
O2_1 Fe2 O2_1 . 4_555 89.63(15)
O2_1 Fe2 O2_2 . . 14.92(13)
O2_1 Fe2 O2_2 . 2_555 162.44(17)
O2_1 Fe2 O2_2 . 3_555 104.49(13)
O2_1 Fe2 O2_2 . 4_555 74.75(13)
O2_1 Fe2 O3 . . 85.40(15)
O2_1 Fe2 O4 . . 94.60(15)
O2_1 Fe2 O2_1 2_555 3_555 89.63(15)
O2_1 Fe2 O2_1 2_555 4_555 89.63(15)
O2_1 Fe2 O2_2 2_555 . 162.44(17)
O2_1 Fe2 O2_2 2_555 2_555 14.92(13)
O2_1 Fe2 O2_2 2_555 3_555 74.75(13)
O2_1 Fe2 O2_2 2_555 4_555 104.49(13)
O2_1 Fe2 O3 2_555 . 85.40(15)
O2_1 Fe2 O4 2_555 . 94.60(15)
O2_1 Fe2 O2_1 3_555 4_555 170.8(3)
O2_1 Fe2 O2_2 3_555 . 74.75(13)
O2_1 Fe2 O2_2 3_555 2_555 104.49(13)
O2_1 Fe2 O2_2 3_555 3_555 14.92(13)
O2_1 Fe2 O2_2 3_555 4_555 162.44(17)
O2_1 Fe2 O3 3_555 . 85.40(15)
O2_1 Fe2 O4 3_555 . 94.60(15)
O2_1 Fe2 O2_2 4_555 . 104.49(13)
O2_1 Fe2 O2_2 4_555 2_555 74.75(13)
O2_1 Fe2 O2_2 4_555 3_555 162.44(17)
O2_1 Fe2 O2_2 4_555 4_555 14.92(13)
O2_1 Fe2 O3 4_555 . 85.40(15)
O2_1 Fe2 O4 4_555 . 94.60(15)
O2_2 Fe2 O2_2 . 2_555 170.8(3)
O2_2 Fe2 O2_2 . 3_555 89.63(9)
O2_2 Fe2 O2_2 . 4_555 89.63(9)
O2_2 Fe2 O3 . . 85.40(15)
O2_2 Fe2 O4 . . 94.60(15)
O2_2 Fe2 O2_2 2_555 3_555 89.63(9)
O2_2 Fe2 O2_2 2_555 4_555 89.63(9)
O2_2 Fe2 O3 2_555 . 85.40(15)
O2_2 Fe2 O4 2_555 . 94.60(15)
O2_2 Fe2 O2_2 3_555 4_555 170.8(3)
O2_2 Fe2 O3 3_555 . 85.40(15)
O2_2 Fe2 O4 3_555 . 94.60(15)
O2_2 Fe2 O3 4_555 . 85.40(15)
O2_2 Fe2 O4 4_555 . 94.60(15)
O3 Fe2 O4 . . 180.0(5)
Cl Pb1 Cl . 1_655 111.32(9)
Cl Pb1 Cl . 5_545 71.45(5)
Cl Pb1 Cl . 5_555 71.45(5)
Cl Pb1 O1 . . 79.97(12)
Cl Pb1 O1 . 2_655 142.98(14)
Cl Pb1 O1 . 3_555 79.86(12)
Cl Pb1 O1 . 4_655 142.95(14)
Cl Pb1 Cl 1_655 5_545 71.45(5)
Cl Pb1 Cl 1_655 5_555 71.45(5)
Cl Pb1 O1 1_655 . 142.98(14)
Cl Pb1 O1 1_655 2_655 79.97(12)
Cl Pb1 O1 1_655 3_555 142.95(14)
Cl Pb1 O1 1_655 4_655 79.86(12)
Cl Pb1 Cl 5_545 5_555 111.32(9)
Cl Pb1 O1 5_545 . 79.97(12)
Cl Pb1 O1 5_545 2_655 142.98(14)
Cl Pb1 O1 5_545 3_555 142.95(14)
Cl Pb1 O1 5_545 4_655 79.86(12)
Cl Pb1 O1 5_555 . 142.98(14)
Cl Pb1 O1 5_555 2_655 79.97(12)
Cl Pb1 O1 5_555 3_555 79.86(12)
Cl Pb1 O1 5_555 4_655 142.95(14)
O1 Pb1 O1 . 2_655 112.8(2)
O1 Pb1 O1 . 3_555 72.2(2)
O1 Pb1 O1 . 4_655 72.2(2)
O1 Pb1 O1 2_655 3_555 72.2(2)
O1 Pb1 O1 2_655 4_655 72.2(2)
O1 Pb1 O1 3_555 4_655 113.1(2)
O2_1 Pb2 O2_1 . 2_655 105.64(17)
O2_1 Pb2 O2_1 . 3_555 64.87(14)
O2_1 Pb2 O2_1 . 4_655 64.87(14)
O2_1 Pb2 O2_2 . . 7.47(12)
O2_1 Pb2 O2_2 . 2_655 98.17(18)
O2_1 Pb2 O2_2 . 3_555 68.58(13)
O2_1 Pb2 O2_2 . 4_655 68.58(11)
O2_1 Pb2 O3 . . 61.39(12)
O2_1 Pb2 O3 . 1_655 129.66(13)
O2_1 Pb2 O3 . 13_545 61.39(12)
O2_1 Pb2 O3 . 13_555 129.66(13)
O2_1 Pb2 O2_1 2_655 3_555 64.87(14)
O2_1 Pb2 O2_1 2_655 4_655 64.87(14)
O2_1 Pb2 O2_2 2_655 . 98.17(18)
O2_1 Pb2 O2_2 2_655 2_655 7.47(12)
O2_1 Pb2 O2_2 2_655 3_555 68.58(11)
O2_1 Pb2 O2_2 2_655 4_655 68.58(13)
O2_1 Pb2 O3 2_655 . 129.66(13)
O2_1 Pb2 O3 2_655 1_655 61.39(12)
O2_1 Pb2 O3 2_655 13_545 129.66(13)
O2_1 Pb2 O3 2_655 13_555 61.39(12)
O2_1 Pb2 O2_1 3_555 4_655 90.70(19)
O2_1 Pb2 O2_2 3_555 . 60.40(13)
O2_1 Pb2 O2_2 3_555 2_655 60.40(15)
O2_1 Pb2 O2_2 3_555 3_555 7.47(12)
O2_1 Pb2 O2_2 3_555 4_655 98.17(18)
O2_1 Pb2 O3 3_555 . 66.05(13)
O2_1 Pb2 O3 3_555 1_655 126.25(15)
O2_1 Pb2 O3 3_555 13_545 126.25(15)
O2_1 Pb2 O3 3_555 13_555 66.05(13)
O2_1 Pb2 O2_2 4_655 . 60.40(15)
O2_1 Pb2 O2_2 4_655 2_655 60.40(13)
O2_1 Pb2 O2_2 4_655 3_555 98.17(18)
O2_1 Pb2 O2_2 4_655 4_655 7.47(12)
O2_1 Pb2 O3 4_655 . 126.25(15)
O2_1 Pb2 O3 4_655 1_655 66.05(13)
O2_1 Pb2 O3 4_655 13_545 66.05(13)
O2_1 Pb2 O3 4_655 13_555 126.25(15)
O2_2 Pb2 O2_2 . 2_655 90.70(18)
O2_2 Pb2 O2_2 . 3_555 64.87(11)
O2_2 Pb2 O2_2 . 4_655 64.87(12)
O2_2 Pb2 O3 . . 66.05(13)
O2_2 Pb2 O3 . 1_655 126.25(15)
O2_2 Pb2 O3 . 13_545 66.05(10)
O2_2 Pb2 O3 . 13_555 126.25(13)
O2_2 Pb2 O2_2 2_655 3_555 64.87(12)
O2_2 Pb2 O2_2 2_655 4_655 64.87(11)
O2_2 Pb2 O3 2_655 . 126.25(15)
O2_2 Pb2 O3 2_655 1_655 66.05(13)
O2_2 Pb2 O3 2_655 13_545 126.25(13)
O2_2 Pb2 O3 2_655 13_555 66.05(10)
O2_2 Pb2 O2_2 3_555 4_655 105.64(17)
O2_2 Pb2 O3 3_555 . 61.39(10)
O2_2 Pb2 O3 3_555 1_655 129.66(12)
O2_2 Pb2 O3 3_555 13_545 129.66(13)
O2_2 Pb2 O3 3_555 13_555 61.39(11)
O2_2 Pb2 O3 4_655 . 129.66(12)
O2_2 Pb2 O3 4_655 1_655 61.39(10)
O2_2 Pb2 O3 4_655 13_545 61.39(11)
O2_2 Pb2 O3 4_655 13_555 129.66(13)
O3 Pb2 O3 . 1_655 164.8(2)
O3 Pb2 O3 . 13_545 89.00(3)
O3 Pb2 O3 . 13_555 89.00(3)
O3 Pb2 O3 1_655 13_545 89.00(3)
O3 Pb2 O3 1_655 13_555 89.00(3)
O3 Pb2 O3 13_545 13_555 164.8(2)
O2_1 Pb3 O2_1 . 2_655 92.62(11)
O2_1 Pb3 O2_1 . 3_555 57.43(11)
O2_1 Pb3 O2_1 . 4_655 57.43(11)
O2_1 Pb3 O2_1 . 5_556 122.57(11)
O2_1 Pb3 O2_1 . 6_546 122.57(11)
O2_1 Pb3 O2_1 . 7_546 87.38(11)
O2_1 Pb3 O2_1 . 8_556 180.0(5)
O2_1 Pb3 O2_2 . . 7.52(10)
O2_1 Pb3 O2_2 . 2_655 85.10(10)
O2_1 Pb3 O2_2 . 3_555 61.50(10)
O2_1 Pb3 O2_2 . 4_655 61.50(8)
O2_1 Pb3 O2_2 . 5_556 118.50(10)
O2_1 Pb3 O2_2 . 6_546 118.50(8)
O2_1 Pb3 O2_2 . 7_546 94.90(10)
O2_1 Pb3 O2_2 . 8_556 172.48(10)
O2_1 Pb3 O4 . . 59.25(7)
O2_1 Pb3 O4 . 1_655 120.75(7)
O2_1 Pb3 O4 . 5_546 59.25(7)
O2_1 Pb3 O4 . 5_556 120.75(7)
O2_1 Pb3 O2_1 2_655 3_555 57.43(11)
O2_1 Pb3 O2_1 2_655 4_655 57.43(11)
O2_1 Pb3 O2_1 2_655 5_556 122.57(11)
O2_1 Pb3 O2_1 2_655 6_546 122.57(11)
O2_1 Pb3 O2_1 2_655 7_546 180.0(5)
O2_1 Pb3 O2_1 2_655 8_556 87.38(11)
O2_1 Pb3 O2_2 2_655 . 85.10(10)
O2_1 Pb3 O2_2 2_655 2_655 7.52(10)
O2_1 Pb3 O2_2 2_655 3_555 61.50(8)
O2_1 Pb3 O2_2 2_655 4_655 61.50(10)
O2_1 Pb3 O2_2 2_655 5_556 118.50(8)
O2_1 Pb3 O2_2 2_655 6_546 118.50(10)
O2_1 Pb3 O2_2 2_655 7_546 172.48(10)
O2_1 Pb3 O2_2 2_655 8_556 94.90(10)
O2_1 Pb3 O4 2_655 . 120.75(7)
O2_1 Pb3 O4 2_655 1_655 59.25(7)
O2_1 Pb3 O4 2_655 5_546 120.75(7)
O2_1 Pb3 O4 2_655 5_556 59.25(7)
O2_1 Pb3 O2_1 3_555 4_655 77.58(12)
O2_1 Pb3 O2_1 3_555 5_556 102.42(12)
O2_1 Pb3 O2_1 3_555 6_546 180.0(5)
O2_1 Pb3 O2_1 3_555 7_546 122.57(11)
O2_1 Pb3 O2_1 3_555 8_556 122.57(11)
O2_1 Pb3 O2_2 3_555 . 52.59(9)
O2_1 Pb3 O2_2 3_555 2_655 52.59(11)
O2_1 Pb3 O2_2 3_555 3_555 7.52(11)
O2_1 Pb3 O2_2 3_555 4_655 85.10(11)
O2_1 Pb3 O2_2 3_555 5_556 94.90(11)
O2_1 Pb3 O2_2 3_555 6_546 172.48(11)
O2_1 Pb3 O2_2 3_555 7_546 127.41(9)
O2_1 Pb3 O2_2 3_555 8_556 127.41(11)
O2_1 Pb3 O4 3_555 . 63.71(8)
O2_1 Pb3 O4 3_555 1_655 116.29(8)
O2_1 Pb3 O4 3_555 5_546 116.29(8)
O2_1 Pb3 O4 3_555 5_556 63.71(8)
O2_1 Pb3 O2_1 4_655 5_556 180.0(5)
O2_1 Pb3 O2_1 4_655 6_546 102.42(12)
O2_1 Pb3 O2_1 4_655 7_546 122.57(11)
O2_1 Pb3 O2_1 4_655 8_556 122.57(11)
O2_1 Pb3 O2_2 4_655 . 52.59(11)
O2_1 Pb3 O2_2 4_655 2_655 52.59(9)
O2_1 Pb3 O2_2 4_655 3_555 85.10(11)
O2_1 Pb3 O2_2 4_655 4_655 7.52(11)
O2_1 Pb3 O2_2 4_655 5_556 172.48(11)
O2_1 Pb3 O2_2 4_655 6_546 94.90(11)
O2_1 Pb3 O2_2 4_655 7_546 127.41(11)
O2_1 Pb3 O2_2 4_655 8_556 127.41(9)
O2_1 Pb3 O4 4_655 . 116.29(8)
O2_1 Pb3 O4 4_655 1_655 63.71(8)
O2_1 Pb3 O4 4_655 5_546 63.71(8)
O2_1 Pb3 O4 4_655 5_556 116.29(8)
O2_1 Pb3 O2_1 5_556 6_546 77.58(12)
O2_1 Pb3 O2_1 5_556 7_546 57.43(11)
O2_1 Pb3 O2_1 5_556 8_556 57.43(11)
O2_1 Pb3 O2_2 5_556 . 127.41(11)
O2_1 Pb3 O2_2 5_556 2_655 127.41(9)
O2_1 Pb3 O2_2 5_556 3_555 94.90(11)
O2_1 Pb3 O2_2 5_556 4_655 172.48(11)
O2_1 Pb3 O2_2 5_556 5_556 7.52(11)
O2_1 Pb3 O2_2 5_556 6_546 85.10(11)
O2_1 Pb3 O2_2 5_556 7_546 52.59(11)
O2_1 Pb3 O2_2 5_556 8_556 52.59(9)
O2_1 Pb3 O4 5_556 . 63.71(8)
O2_1 Pb3 O4 5_556 1_655 116.29(8)
O2_1 Pb3 O4 5_556 5_546 116.29(8)
O2_1 Pb3 O4 5_556 5_556 63.71(8)
O2_1 Pb3 O2_1 6_546 7_546 57.43(11)
O2_1 Pb3 O2_1 6_546 8_556 57.43(11)
O2_1 Pb3 O2_2 6_546 . 127.41(9)
O2_1 Pb3 O2_2 6_546 2_655 127.41(11)
O2_1 Pb3 O2_2 6_546 3_555 172.48(11)
O2_1 Pb3 O2_2 6_546 4_655 94.90(11)
O2_1 Pb3 O2_2 6_546 5_556 85.10(11)
O2_1 Pb3 O2_2 6_546 6_546 7.52(11)
O2_1 Pb3 O2_2 6_546 7_546 52.59(9)
O2_1 Pb3 O2_2 6_546 8_556 52.59(11)
O2_1 Pb3 O4 6_546 . 116.29(8)
O2_1 Pb3 O4 6_546 1_655 63.71(8)
O2_1 Pb3 O4 6_546 5_546 63.71(8)
O2_1 Pb3 O4 6_546 5_556 116.29(8)
O2_1 Pb3 O2_1 7_546 8_556 92.62(11)
O2_1 Pb3 O2_2 7_546 . 94.90(10)
O2_1 Pb3 O2_2 7_546 2_655 172.48(10)
O2_1 Pb3 O2_2 7_546 3_555 118.50(8)
O2_1 Pb3 O2_2 7_546 4_655 118.50(10)
O2_1 Pb3 O2_2 7_546 5_556 61.50(8)
O2_1 Pb3 O2_2 7_546 6_546 61.50(10)
O2_1 Pb3 O2_2 7_546 7_546 7.52(10)
O2_1 Pb3 O2_2 7_546 8_556 85.10(10)
O2_1 Pb3 O4 7_546 . 59.25(7)
O2_1 Pb3 O4 7_546 1_655 120.75(7)
O2_1 Pb3 O4 7_546 5_546 59.25(7)
O2_1 Pb3 O4 7_546 5_556 120.75(7)
O2_1 Pb3 O2_2 8_556 . 172.48(10)
O2_1 Pb3 O2_2 8_556 2_655 94.90(10)
O2_1 Pb3 O2_2 8_556 3_555 118.50(10)
O2_1 Pb3 O2_2 8_556 4_655 118.50(8)
O2_1 Pb3 O2_2 8_556 5_556 61.50(10)
O2_1 Pb3 O2_2 8_556 6_546 61.50(8)
O2_1 Pb3 O2_2 8_556 7_546 85.10(10)
O2_1 Pb3 O2_2 8_556 8_556 7.52(10)
O2_1 Pb3 O4 8_556 . 120.75(7)
O2_1 Pb3 O4 8_556 1_655 59.25(7)
O2_1 Pb3 O4 8_556 5_546 120.75(7)
O2_1 Pb3 O4 8_556 5_556 59.25(7)
O2_2 Pb3 O2_2 . 2_655 77.58(10)
O2_2 Pb3 O2_2 . 3_555 57.43(8)
O2_2 Pb3 O2_2 . 4_655 57.43(9)
O2_2 Pb3 O2_2 . 5_556 122.57(10)
O2_2 Pb3 O2_2 . 6_546 122.57(6)
O2_2 Pb3 O2_2 . 7_546 102.42(10)
O2_2 Pb3 O2_2 . 8_556 180.0(5)
O2_2 Pb3 O4 . . 63.71(8)
O2_2 Pb3 O4 . 1_655 116.29(8)
O2_2 Pb3 O4 . 5_546 63.71(4)
O2_2 Pb3 O4 . 5_556 116.29(4)
O2_2 Pb3 O2_2 2_655 3_555 57.43(9)
O2_2 Pb3 O2_2 2_655 4_655 57.43(8)
O2_2 Pb3 O2_2 2_655 5_556 122.57(6)
O2_2 Pb3 O2_2 2_655 6_546 122.57(10)
O2_2 Pb3 O2_2 2_655 7_546 180.0(5)
O2_2 Pb3 O2_2 2_655 8_556 102.42(10)
O2_2 Pb3 O4 2_655 . 116.29(8)
O2_2 Pb3 O4 2_655 1_655 63.71(8)
O2_2 Pb3 O4 2_655 5_546 116.29(4)
O2_2 Pb3 O4 2_655 5_556 63.71(4)
O2_2 Pb3 O2_2 3_555 4_655 92.62(10)
O2_2 Pb3 O2_2 3_555 5_556 87.38(10)
O2_2 Pb3 O2_2 3_555 6_546 180.0(5)
O2_2 Pb3 O2_2 3_555 7_546 122.57(6)
O2_2 Pb3 O2_2 3_555 8_556 122.57(10)
O2_2 Pb3 O4 3_555 . 59.25(4)
O2_2 Pb3 O4 3_555 1_655 120.75(4)
O2_2 Pb3 O4 3_555 5_546 120.75(7)
O2_2 Pb3 O4 3_555 5_556 59.25(7)
O2_2 Pb3 O2_2 4_655 5_556 180.0(5)
O2_2 Pb3 O2_2 4_655 6_546 87.38(10)
O2_2 Pb3 O2_2 4_655 7_546 122.57(10)
O2_2 Pb3 O2_2 4_655 8_556 122.57(6)
O2_2 Pb3 O4 4_655 . 120.75(4)
O2_2 Pb3 O4 4_655 1_655 59.25(4)
O2_2 Pb3 O4 4_655 5_546 59.25(7)
O2_2 Pb3 O4 4_655 5_556 120.75(7)
O2_2 Pb3 O2_2 5_556 6_546 92.62(10)
O2_2 Pb3 O2_2 5_556 7_546 57.43(9)
O2_2 Pb3 O2_2 5_556 8_556 57.43(8)
O2_2 Pb3 O4 5_556 . 59.25(7)
O2_2 Pb3 O4 5_556 1_655 120.75(7)
O2_2 Pb3 O4 5_556 5_546 120.75(4)
O2_2 Pb3 O4 5_556 5_556 59.25(4)
O2_2 Pb3 O2_2 6_546 7_546 57.43(8)
O2_2 Pb3 O2_2 6_546 8_556 57.43(9)
O2_2 Pb3 O4 6_546 . 120.75(7)
O2_2 Pb3 O4 6_546 1_655 59.25(7)
O2_2 Pb3 O4 6_546 5_546 59.25(4)
O2_2 Pb3 O4 6_546 5_556 120.75(4)
O2_2 Pb3 O2_2 7_546 8_556 77.58(10)
O2_2 Pb3 O4 7_546 . 63.71(4)
O2_2 Pb3 O4 7_546 1_655 116.29(4)
O2_2 Pb3 O4 7_546 5_546 63.71(8)
O2_2 Pb3 O4 7_546 5_556 116.29(8)
O2_2 Pb3 O4 8_556 . 116.29(4)
O2_2 Pb3 O4 8_556 1_655 63.71(4)
O2_2 Pb3 O4 8_556 5_546 116.29(8)
O2_2 Pb3 O4 8_556 5_556 63.71(8)
O4 Pb3 O4 . 1_655 180.0(5)
O4 Pb3 O4 . 5_546 90
O4 Pb3 O4 . 5_556 90
O4 Pb3 O4 1_655 5_546 90
O4 Pb3 O4 1_655 5_556 90
O4 Pb3 O4 5_546 5_556 180.0(5)

loop_
_geom_bond_atom_site_label_1
_geom_bond_atom_site_label_2
_geom_bond_site_symmetry_2
_geom_bond_distance
Fe1 O1 . 2.060(6)
Fe1 O1 2_555 2.060(6)
Fe1 O1 3_555 2.060(6)
Fe1 O1 4_555 2.060(6)
Fe1 O3 . 1.862(6)
Fe2 O2_1 . 1.990(4)
Fe2 O2_1 2_555 1.990(4)
Fe2 O2_1 3_555 1.990(4)
Fe2 O2_1 4_555 1.990(4)
Fe2 O2_2 . 1.990(3)
Fe2 O2_2 2_555 1.990(3)
Fe2 O2_2 3_555 1.990(3)
Fe2 O2_2 4_555 1.990(3)
Fe2 O3 . 2.217(6)
Fe2 O4 . 1.966(3)
Pb1 Cl . 3.3686(19)
Pb1 Cl 1_655 3.3686(19)
Pb1 Cl 5_545 3.3686(19)
Pb1 Cl 5_555 3.3686(19)
Pb1 O1 . 2.355(6)
Pb1 O1 2_655 2.355(6)
Pb1 O1 3_555 2.363(6)
Pb1 O1 4_655 2.363(6)
Pb2 O2_1 . 2.793(5)
Pb2 O2_1 2_655 2.793(5)
Pb2 O2_1 3_555 2.401(5)
Pb2 O2_1 4_655 2.401(5)
Pb2 O2_2 . 2.401(4)
Pb2 O2_2 2_655 2.401(4)
Pb2 O2_2 3_555 2.793(4)
Pb2 O2_2 4_655 2.793(4)
Pb2 O3 . 2.8060(9)
Pb2 O3 1_655 2.8060(9)
Pb2 O3 13_545 2.8060(9)
Pb2 O3 13_555 2.8060(9)
Pb3 O2_1 . 3.077(4)
Pb3 O2_1 2_655 3.077(4)
Pb3 O2_1 3_555 2.727(4)
Pb3 O2_1 4_655 2.727(4)
Pb3 O2_1 5_556 2.727(4)
Pb3 O2_1 6_546 2.727(4)
Pb3 O2_1 7_546 3.077(4)
Pb3 O2_1 8_556 3.077(4)
Pb3 O2_2 . 2.727(4)
Pb3 O2_2 2_655 2.727(4)
Pb3 O2_2 3_555 3.077(4)
Pb3 O2_2 4_655 3.077(4)
Pb3 O2_2 5_556 3.077(4)
Pb3 O2_2 6_546 3.077(4)
Pb3 O2_2 7_546 2.727(4)
Pb3 O2_2 8_556 2.727(4)
Pb3 O4 . 2.78147(16)
Pb3 O4 1_655 2.78147(16)
Pb3 O4 5_546 2.78147(16)
Pb3 O4 5_556 2.78147(16)
